data_7150569
loop_
_publ_author_name
'Osaki, Motofumi'
'Takashima, Yoshinori'
'Yamaguchi, Hiroyasu'
'Harada, Akira'

_publ_section_title
;
 Switching of polymerization activity of cinnamoyl-\a-cyclodextrin
;
_journal_issue 8
_journal_name_full 'Organic &amp; Biomolecular Chemistry'
_journal_page_first 1646
_journal_page_last 1651
_journal_paper_doi 10.1039/b818241h
_journal_volume 7
_journal_year 2009
_chemical_absolute_configuration rmad
_chemical_formula_moiety 'C45 H66 O31, 12.6245(H2 O) '
_chemical_formula_sum 'C45 H91.249 O43.6245'
_chemical_formula_weight 1330.36
_space_group_IT_number 19
_symmetry_cell_setting orthorhombic
_symmetry_Int_Tables_number 19
_symmetry_space_group_name_Hall 'P 2ac 2ab'
_symmetry_space_group_name_H-M 'P 21 21 21'
_audit_creation_date 2008-12-18
_audit_creation_method 'by CrystalStructure 3.8'
_cell_angle_alpha 90.0000
_cell_angle_beta 90.0000
_cell_angle_gamma 90.0000
_cell_formula_units_Z 8
_cell_length_a 15.5665(4)
_cell_length_b 23.5385(5)
_cell_length_c 33.1929(9)
_cell_measurement_reflns_used 94551
_cell_measurement_temperature 100.1
_cell_measurement_theta_max 68.3
_cell_measurement_theta_min 3.1
_cell_volume 12162.3(5)
_computing_cell_refinement 'PROCESS-AUTO (Rigaku, 1998)'
_computing_data_collection 'PROCESS-AUTO (Rigaku, 1998)'
_computing_data_reduction 'CrystalStructure (Rigaku & RAC 2007)'
_computing_molecular_graphics 'ORTEP (Johnson, 1976)'
_computing_publication_material 'CrystalStructure (Rigaku & RAC 2007)'
_computing_structure_refinement 'SHELXL97 (Sheldrick, 1997)'
_computing_structure_solution 'SIR2002 (Burla, 2003)'
_diffrn_detector_area_resol_mean 10.00
_diffrn_measured_fraction_theta_full 0.970
_diffrn_measured_fraction_theta_max 0.970
_diffrn_measurement_device_type 'Rigaku RAXIS-RAPID'
_diffrn_measurement_method \w
_diffrn_radiation_type 'Cu K\a'
_diffrn_radiation_wavelength 1.54187
_diffrn_reflns_av_R_equivalents 0.043
_diffrn_reflns_limit_h_max 18
_diffrn_reflns_limit_h_min -18
_diffrn_reflns_limit_k_max 27
_diffrn_reflns_limit_k_min -28
_diffrn_reflns_limit_l_max 39
_diffrn_reflns_limit_l_min -34
_diffrn_reflns_number 99451
_diffrn_reflns_theta_full 68.24
_diffrn_reflns_theta_max 68.24
_exptl_absorpt_coefficient_mu 1.147
_exptl_absorpt_correction_T_max 0.842
_exptl_absorpt_correction_T_min 0.792
_exptl_absorpt_correction_type multi-scan
_exptl_absorpt_process_details
;
Higashi, T. (1995). Program for Absorption Correction.
Rigaku Corporation, Tokyo, Japan.
;
_exptl_crystal_colour colorless
_exptl_crystal_density_diffrn 1.453
_exptl_crystal_density_method 'not measured'
_exptl_crystal_description block
_exptl_crystal_F_000 5681.68
_exptl_crystal_size_max 0.25
_exptl_crystal_size_mid 0.25
_exptl_crystal_size_min 0.15
_refine_diff_density_max 0.68
_refine_diff_density_min -0.38
_refine_ls_abs_structure_details 'Flack, H. D. (1983), Acta Cryst. A39, 876-881. 9404 Friedel Pairs'
_refine_ls_abs_structure_Flack 0.01(14)
_refine_ls_extinction_method none
_refine_ls_goodness_of_fit_ref 1.134
_refine_ls_hydrogen_treatment constr
_refine_ls_number_parameters 1595
_refine_ls_number_reflns 21089
_refine_ls_R_factor_gt 0.0698
_refine_ls_shift/su_max 0.0050
_refine_ls_structure_factor_coef Fsqd
_refine_ls_weighting_details 'w = 1/[\s^2^(Fo^2^)+(0.1498P)^2^+0.0000P] where P=(Fo^2^+2Fc^2^)/3'
_refine_ls_weighting_scheme calc
_refine_ls_wR_factor_ref 0.2154
_reflns_number_gt 17222
_reflns_number_total 21089
_reflns_threshold_expression F^2^>2.0\s(F^2^)
_cod_data_source_file b818241h.txt
_cod_data_source_block '_2-CiO-a-CD-2'
_cod_original_formula_sum 'C45 H66 O31, 12.6245(H2 O) '
_cod_database_code 7150569

loop_
_symmetry_equiv_pos_site_id
_symmetry_equiv_pos_as_xyz
1 +X,+Y,+Z
2 1/2+X,1/2-Y,-Z
3 -X,1/2+Y,1/2-Z
4 1/2-X,-Y,1/2+Z

loop_
_atom_site_label
_atom_site_type_symbol
_atom_site_fract_x
_atom_site_fract_y
_atom_site_fract_z
_atom_site_U_iso_or_equiv
_atom_site_adp_type
_atom_site_occupancy
_atom_site_symmetry_multiplicity
_atom_site_calc_flag
_atom_site_refinement_flags
_atom_site_disorder_assembly
_atom_site_disorder_group
O1 O 0.6625(3) 0.33139(18) 0.27044(13) 0.0717(11) Uani 1 1 d . . .
O2 O 0.61713(18) 0.35596(14) 0.33277(11) 0.0501(8) Uani 1 1 d . . .
O3 O 0.84575(16) 0.37002(12) 0.35591(10) 0.0415(7) Uani 1 1 d . . .
O4 O 0.63716(18) 0.28017(13) 0.39793(11) 0.0478(8) Uani 1 1 d . . .
O5 O 0.99738(16) 0.38321(13) 0.39500(10) 0.0421(7) Uani 1 1 d . . .
O6 O 0.77186(17) 0.31049(11) 0.45180(10) 0.0395(6) Uani 1 1 d . . .
O7 O 0.87398(17) 0.26737(12) 0.49327(10) 0.0427(7) Uani 1 1 d . . .
O8 O 0.6497(2) 0.23532(15) 0.47494(12) 0.0553(9) Uani 1 1 d . . .
O9 O 0.65168(17) 0.25950(14) 0.56092(11) 0.0500(8) Uani 1 1 d . . .
O10 O 1.0136(2) 0.3358(2) 0.51354(14) 0.0861(14) Uani 1 1 d U . .
O11 O 0.78453(16) 0.33484(12) 0.58429(9) 0.0393(6) Uani 1 1 d . . .
O12 O 0.87671(17) 0.35894(12) 0.63657(11) 0.0463(7) Uani 1 1 d . . .
O13 O 0.66280(17) 0.29839(13) 0.64016(10) 0.0461(7) Uani 1 1 d . . .
O14 O 0.6368(2) 0.40953(15) 0.67482(11) 0.0535(8) Uani 1 1 d . . .
O15 O 0.9498(2) 0.43318(16) 0.69198(15) 0.0750(12) Uani 1 1 d . . .
O16 O 0.75231(18) 0.49252(12) 0.63410(10) 0.0441(7) Uani 1 1 d . . .
O17 O 0.86142(18) 0.56110(14) 0.62736(10) 0.0468(7) Uani 1 1 d . . .
O18 O 0.64700(18) 0.57274(13) 0.66994(10) 0.0444(7) Uani 1 1 d . . .
O19 O 0.63804(18) 0.64846(12) 0.60301(10) 0.0445(7) Uani 1 1 d . . .
O21 O 0.75379(17) 0.61886(13) 0.53845(9) 0.0415(6) Uani 1 1 d . . .
O22 O 0.82724(17) 0.67506(13) 0.49278(10) 0.0424(7) Uani 1 1 d . . .
O23 O 0.60108(17) 0.67311(13) 0.52402(10) 0.0430(7) Uani 1 1 d . . .
O24 O 0.58834(17) 0.64920(14) 0.43940(10) 0.0474(7) Uani 1 1 d . . .
O25 O 0.92146(19) 0.68861(13) 0.42312(11) 0.0497(8) Uani 1 1 d . . .
O26 O 0.73928(16) 0.59505(12) 0.40739(9) 0.0389(6) Uani 1 1 d . . .
O27 O 0.82200(18) 0.58021(12) 0.35027(10) 0.0439(7) Uani 1 1 d . . .
O28 O 0.59704(19) 0.61645(15) 0.36004(10) 0.0523(8) Uani 1 1 d . . .
O29 O 0.59128(17) 0.49974(14) 0.32783(10) 0.0482(8) Uani 1 1 d . . .
O30 O 0.90526(18) 0.51229(14) 0.29345(10) 0.0469(7) Uani 1 1 d . . .
O31 O 0.73351(17) 0.43626(11) 0.36121(9) 0.0396(6) Uani 1 1 d . . .
O32 O 0.32197(19) 0.37144(16) 0.43686(10) 0.0533(8) Uani 1 1 d . . .
O33 O 0.37354(16) 0.37679(12) 0.37368(10) 0.0409(7) Uani 1 1 d . . .
O34 O 0.15421(16) 0.41039(12) 0.34246(10) 0.0421(7) Uani 1 1 d . . .
O35 O 0.34159(18) 0.29172(13) 0.31620(11) 0.0492(8) Uani 1 1 d . . .
O36 O 0.01664(17) 0.34604(13) 0.31556(10) 0.0441(7) Uani 1 1 d . . .
O37 O 0.2159(2) 0.32288(16) 0.25698(11) 0.0576(9) Uani 1 1 d . . .
O38 O 0.1031(2) 0.28112(14) 0.22164(12) 0.0591(9) Uani 1 1 d . . .
O41 O -0.0345(3) 0.35099(18) 0.19264(12) 0.0730(11) Uani 1 1 d . . .
O42 O 0.1922(3) 0.33089(15) 0.12482(12) 0.0656(10) Uani 1 1 d . . .
O43 O 0.0997(2) 0.34809(14) 0.07123(11) 0.0574(9) Uani 1 1 d . . .
O44 O 0.3215(3) 0.2980(2) 0.06958(17) 0.1000(18) Uani 1 1 d . . .
O45 O 0.3402(2) 0.4139(2) 0.03979(17) 0.0910(15) Uani 1 1 d . . .
O46 O 0.0178(2) 0.42044(17) 0.01410(12) 0.0609(9) Uani 1 1 d . . .
O47 O 0.20747(18) 0.48580(13) 0.06769(10) 0.0483(7) Uani 1 1 d . . .
O48 O 0.13020(18) 0.56997(13) 0.06303(10) 0.0439(7) Uani 1 1 d . . .
O49 O 0.3376(2) 0.5283(2) 0.02004(14) 0.0822(14) Uani 1 1 d . . .
O50 O 0.3860(2) 0.61406(17) 0.07804(12) 0.0620(10) Uani 1 1 d . . .
O51 O 0.08437(19) 0.67687(13) 0.10883(10) 0.0459(7) Uani 1 1 d . . .
O52 O 0.26816(17) 0.62005(12) 0.14519(9) 0.0379(6) Uani 1 1 d . . .
O53 O 0.21441(16) 0.69012(12) 0.18804(9) 0.0401(7) Uani 1 1 d . . .
O54 O 0.43170(17) 0.66195(13) 0.15090(9) 0.0422(7) Uani 1 1 d . . .
O55 O 0.45274(17) 0.64656(14) 0.23583(10) 0.0472(7) Uani 1 1 d . . .
O56 O 0.05689(17) 0.65719(13) 0.23406(10) 0.0467(7) Uani 1 1 d . . .
O57 O 0.30273(17) 0.61461(12) 0.27627(9) 0.0405(6) Uani 1 1 d . . .
O58 O 0.22068(16) 0.61412(12) 0.33494(10) 0.0404(7) Uani 1 1 d . . .
O59 O 0.45070(16) 0.62919(13) 0.31982(9) 0.0419(7) Uani 1 1 d . . .
O60 O 0.43668(17) 0.51960(12) 0.36309(10) 0.0434(7) Uani 1 1 d . . .
O61 O 0.11395(18) 0.56140(13) 0.39022(10) 0.0468(7) Uani 1 1 d . . .
O62 O 0.28169(16) 0.46262(12) 0.33619(9) 0.0390(6) Uani 1 1 d . . .
O63 O 0.50583(16) 0.27442(13) 0.67304(10) 0.0447(7) Uani 1 1 d . . .
O64 O 0.50098(18) 0.30238(14) 0.53903(10) 0.0496(8) Uani 1 1 d . . .
O65 O -0.0183(2) 0.49391(14) 0.43106(11) 0.0528(8) Uani 1 1 d . . .
O66 O 0.7993(2) 0.4457(2) 0.24788(12) 0.0693(10) Uani 1 1 d . . .
O67 O 0.6376(2) 0.5009(2) 0.24719(13) 0.0777(12) Uani 1 1 d . . .
O68 O -0.1205(2) 0.32146(17) 0.26113(13) 0.0668(10) Uani 1 1 d . . .
O69 O 0.47746(18) 0.25682(13) 0.36591(12) 0.0547(9) Uani 1 1 d . . .
O70 O 0.0517(2) 0.53760(15) 0.24401(14) 0.0666(11) Uani 1 1 d . . .
O71 O 0.3705(4) 0.3514(3) -0.0296(2) 0.094(2) Uani 0.756(10) 1 d P A 7
O72 O 0.2718(4) 0.4829(3) -0.0506(2) 0.090(2) Uiso 0.756(10) 1 d P A 7
O94 O 0.2700(12) 0.4119(7) -0.0518(6) 0.077(6) Uiso 0.244(10) 1 d P A 8
O73 O 0.9585(3) 0.6485(2) 0.30664(19) 0.1039(18) Uani 1 1 d . . .
O74 O 1.0528(2) 0.67130(15) 0.37166(13) 0.0665(11) Uani 1 1 d . . .
O75 O 0.7241(5) 0.1947(3) 0.0738(2) 0.1323(17) Uani 1 1 d . . .
O76 O 0.8160(3) 0.25005(15) 0.13864(13) 0.0685(11) Uani 1 1 d . . .
O77 O 0.3404(3) 0.1389(2) 0.25203(17) 0.0570(14) Uani 0.669(5) 1 d P B 3
O78 O 0.1721(3) 0.10518(19) 0.24632(16) 0.0504(13) Uiso 0.669(5) 1 d P B 3
O82 O 0.5129(6) 0.2463(4) 0.1577(3) 0.113(3) Uiso 0.669(5) 1 d P B 3
O89 O 0.5106(13) 0.2462(8) 0.2471(6) 0.227(8) Uiso 0.669(5) 1 d P B 3
O91 O 0.4668(8) 0.2404(5) 0.1815(4) 0.071(3) Uiso 0.331(5) 1 d P B 4
O92 O 0.5707(10) 0.2921(6) 0.1265(5) 0.088(4) Uiso 0.331(5) 1 d P B 4
O93 O 0.2342(8) 0.1010(5) 0.2528(4) 0.065(3) Uiso 0.331(5) 1 d P B 4
O95 O 0.4384(7) 0.2471(4) 0.2576(3) 0.056(3) Uiso 0.331(5) 1 d P B 4
O79 O 0.4158(6) 0.5322(4) 0.6856(3) 0.077(3) Uani 0.493(10) 1 d P C 5
O88 O 0.5426(5) 0.4918(3) 0.6361(3) 0.054(2) Uiso 0.493(10) 1 d P C 5
O80 O 0.5184(5) 0.4897(3) 0.6598(3) 0.054(2) Uiso 0.507(10) 1 d P C 6
O81 O 0.6866(4) 0.28435(18) 0.19184(16) 0.0969(16) Uani 1 1 d . . .
O83 O 0.4963(3) 0.2637(2) -0.01150(16) 0.0893(15) Uani 1 1 d . . .
O84 O 0.3990(3) 0.5554(2) 0.43965(14) 0.0882(14) Uani 1 1 d . . .
O85 O 0.9887(4) 0.4466(3) 0.5094(2) 0.060(2) Uiso 0.597(14) 1 d P D 9
O90 O 0.9527(7) 0.4782(4) 0.5120(3) 0.065(4) Uiso 0.403(14) 1 d P D 10
O86 O 1.1360(2) 0.3618(2) 0.43962(14) 0.0818(14) Uani 1 1 d . . .
O87 O 0.5503(5) 0.2247(3) 0.0649(2) 0.1323(17) Uani 1 1 d . . .
C1 C 0.6080(3) 0.3526(2) 0.29296(18) 0.0566(13) Uani 1 1 d . . .
C2 C 0.5282(3) 0.3817(2) 0.27959(18) 0.0574(13) Uani 1 1 d . . .
H2 H 0.4873 0.3949 0.2986 0.069 Uiso 1 1 calc R . .
C3 C 0.5156(3) 0.3888(2) 0.24028(18) 0.0560(13) Uani 1 1 d . . .
H3 H 0.5568 0.3718 0.2229 0.067 Uiso 1 1 calc R . .
C4 C 0.4451(3) 0.4200(2) 0.22041(16) 0.0472(11) Uani 1 1 d . . .
C5 C 0.4420(3) 0.4222(2) 0.17870(16) 0.0492(11) Uani 1 1 d . . .
H5 H 0.4849 0.4031 0.1635 0.059 Uiso 1 1 calc R . .
C6 C 0.3779(3) 0.4515(2) 0.15870(17) 0.0511(11) Uani 1 1 d . . .
H6 H 0.3775 0.4530 0.1301 0.061 Uiso 1 1 calc R . .
C7 C 0.3150(3) 0.4783(2) 0.18043(18) 0.0566(13) Uani 1 1 d . . .
H7 H 0.2701 0.4978 0.1669 0.068 Uiso 1 1 calc R . .
C8 C 0.3168(4) 0.4770(2) 0.2212(2) 0.0611(14) Uani 1 1 d . . .
H8 H 0.2727 0.4953 0.2361 0.073 Uiso 1 1 calc R . .
C9 C 0.3831(3) 0.4488(2) 0.24174(18) 0.0566(12) Uani 1 1 d . . .
H9 H 0.3852 0.4497 0.2703 0.068 Uiso 1 1 calc R . .
C10 C 0.7014(3) 0.33964(19) 0.34826(15) 0.0446(10) Uani 1 1 d . . .
H10 H 0.7216 0.3047 0.3340 0.053 Uiso 1 1 calc R . .
C11 C 0.6929(2) 0.32724(18) 0.39268(15) 0.0407(9) Uani 1 1 d . . .
H11 H 0.6685 0.3612 0.4067 0.049 Uiso 1 1 calc R . .
C12 C 0.7819(2) 0.31397(18) 0.40975(14) 0.0403(10) Uani 1 1 d . . .
H12 H 0.8020 0.2765 0.3991 0.048 Uiso 1 1 calc R . .
C13 C 0.8472(2) 0.36006(18) 0.39876(14) 0.0402(9) Uani 1 1 d . . .
H13 H 0.8330 0.3960 0.4133 0.048 Uiso 1 1 calc R . .
C14 C 0.9385(2) 0.34157(19) 0.40933(15) 0.0439(10) Uani 1 1 d . . .
H14A H 0.9442 0.3375 0.4389 0.053 Uiso 1 1 calc R . .
H14B H 0.9511 0.3044 0.3967 0.053 Uiso 1 1 calc R . .
C15 C 0.7649(2) 0.38775(17) 0.34106(14) 0.0381(9) Uani 1 1 d . . .
H15 H 0.7693 0.3957 0.3115 0.046 Uiso 1 1 calc R . .
C16 C 0.7982(2) 0.25944(18) 0.47098(14) 0.0407(9) Uani 1 1 d . . .
H16 H 0.8085 0.2298 0.4500 0.049 Uiso 1 1 calc R . .
C17 C 0.7258(3) 0.24002(19) 0.49823(15) 0.0437(10) Uani 1 1 d . . .
H17 H 0.7405 0.2018 0.5094 0.052 Uiso 1 1 calc R . .
C18 C 0.7139(2) 0.28155(18) 0.53318(14) 0.0412(10) Uani 1 1 d . . .
H18 H 0.6927 0.3186 0.5223 0.049 Uiso 1 1 calc R . .
C19 C 0.7988(2) 0.29133(17) 0.55506(14) 0.0376(9) Uani 1 1 d . . .
H19 H 0.8177 0.2555 0.5687 0.045 Uiso 1 1 calc R . .
C20 C 0.8665(3) 0.3106(2) 0.52515(15) 0.0434(10) Uani 1 1 d . . .
H20 H 0.8499 0.3480 0.5132 0.052 Uiso 1 1 calc R . .
C21 C 0.9555(2) 0.3141(2) 0.54266(16) 0.0516(11) Uani 1 1 d . . .
H21A H 0.9550 0.3391 0.5666 0.062 Uiso 1 1 calc R . .
H21B H 0.9744 0.2758 0.5513 0.062 Uiso 1 1 calc R . .
C22 C 0.8085(2) 0.32438(18) 0.62468(13) 0.0382(9) Uani 1 1 d . . .
H22 H 0.8253 0.2836 0.6277 0.046 Uiso 1 1 calc R . .
C23 C 0.7304(2) 0.3367(2) 0.65094(14) 0.0428(10) Uani 1 1 d . . .
H23 H 0.7461 0.3302 0.6798 0.051 Uiso 1 1 calc R . .
C24 C 0.7034(2) 0.39810(19) 0.64578(14) 0.0403(9) Uani 1 1 d . . .
H24 H 0.6794 0.4033 0.6181 0.048 Uiso 1 1 calc R . .
C25 C 0.7796(3) 0.43889(19) 0.65145(15) 0.0446(10) Uani 1 1 d . . .
H25 H 0.7900 0.4443 0.6809 0.054 Uiso 1 1 calc R . .
C26 C 0.8630(3) 0.41927(18) 0.63149(17) 0.0464(11) Uani 1 1 d . . .
H26 H 0.8607 0.4283 0.6021 0.056 Uiso 1 1 calc R . .
C27 C 0.9427(3) 0.4460(2) 0.6496(2) 0.0634(17) Uani 1 1 d . . .
H27A H 0.9942 0.4316 0.6353 0.076 Uiso 1 1 calc R . .
H27B H 0.9404 0.4877 0.6458 0.076 Uiso 1 1 calc R . .
C28 C 0.7884(3) 0.54286(18) 0.64954(15) 0.0434(10) Uani 1 1 d . . .
H28 H 0.8051 0.5367 0.6783 0.052 Uiso 1 1 calc R . .
C29 C 0.7209(3) 0.5897(2) 0.64729(14) 0.0432(10) Uani 1 1 d . . .
H29 H 0.7452 0.6249 0.6598 0.052 Uiso 1 1 calc R . .
C30 C 0.6989(2) 0.60229(17) 0.60430(14) 0.0392(9) Uani 1 1 d . . .
H30 H 0.6715 0.5678 0.5922 0.047 Uiso 1 1 calc R . .
C31 C 0.7783(3) 0.6169(2) 0.58011(14) 0.0428(10) Uani 1 1 d . . .
H31 H 0.8015 0.6546 0.5888 0.051 Uiso 1 1 calc R . .
C32 C 0.8465(3) 0.5711(2) 0.58515(15) 0.0527(12) Uani 1 1 d D . .
H32 H 0.8299 0.5354 0.5709 0.063 Uiso 0.554(11) 1 calc PR E 1
H320 H 0.8179 0.5356 0.5755 0.063 Uiso 0.446(11) 1 calc PR E 2
C33 C 0.9295(4) 0.5963(4) 0.5676(3) 0.043(2) Uiso 0.554(11) 1 d PD E 1
H33A H 0.9180 0.6105 0.5400 0.051 Uiso 0.554(11) 1 calc PR E 1
H33B H 0.9479 0.6289 0.5843 0.051 Uiso 0.554(11) 1 calc PR E 1
O20 O 0.9982(4) 0.5546(2) 0.5661(2) 0.057(2) Uiso 0.554(11) 1 d PD E 1
C330 C 0.9315(5) 0.5709(4) 0.5645(3) 0.041(3) Uiso 0.446(11) 1 d PD E 2
H33C H 0.9630 0.5350 0.5694 0.050 Uiso 0.446(11) 1 calc PR E 2
H33D H 0.9254 0.5769 0.5351 0.050 Uiso 0.446(11) 1 calc PR E 2
O200 O 0.9735(7) 0.6191(4) 0.5839(3) 0.082(4) Uiso 0.446(11) 1 d PD E 2
C34 C 0.7564(3) 0.67211(18) 0.51927(14) 0.0412(9) Uani 1 1 d . . .
H34 H 0.7618 0.7026 0.5401 0.049 Uiso 1 1 calc R . .
C35 C 0.6715(3) 0.67969(19) 0.49645(14) 0.0410(9) Uani 1 1 d . . .
H35 H 0.6697 0.7189 0.4849 0.049 Uiso 1 1 calc R . .
C36 C 0.6652(2) 0.63715(19) 0.46237(13) 0.0390(9) Uani 1 1 d . . .
H36 H 0.6605 0.5981 0.4740 0.047 Uiso 1 1 calc R . .
C37 C 0.7453(2) 0.64010(18) 0.43608(13) 0.0389(9) Uani 1 1 d . . .
H37 H 0.7484 0.6776 0.4220 0.047 Uiso 1 1 calc R . .
C38 C 0.8247(2) 0.63118(18) 0.46214(14) 0.0409(10) Uani 1 1 d . . .
H38 H 0.8198 0.5935 0.4758 0.049 Uiso 1 1 calc R . .
C39 C 0.9092(2) 0.63310(19) 0.43971(16) 0.0462(11) Uani 1 1 d . . .
H39A H 0.9569 0.6240 0.4583 0.055 Uiso 1 1 calc R . .
H39B H 0.9090 0.6045 0.4178 0.055 Uiso 1 1 calc R . .
C40 C 0.7486(3) 0.60757(19) 0.36645(14) 0.0414(9) Uani 1 1 d . . .
H40 H 0.7539 0.6496 0.3627 0.050 Uiso 1 1 calc R . .
C41 C 0.6692(3) 0.58607(19) 0.34441(15) 0.0449(10) Uani 1 1 d . . .
H41 H 0.6750 0.5936 0.3149 0.054 Uiso 1 1 calc R . .
C42 C 0.6593(2) 0.52356(18) 0.35161(14) 0.0378(9) Uani 1 1 d . . .
H42 H 0.6454 0.5175 0.3807 0.045 Uiso 1 1 calc R . .
C43 C 0.7413(2) 0.49053(17) 0.34171(13) 0.0349(8) Uani 1 1 d . . .
H43 H 0.7452 0.4848 0.3119 0.042 Uiso 1 1 calc R . .
C44 C 0.8229(2) 0.52041(18) 0.35663(14) 0.0392(9) Uani 1 1 d . . .
H44 H 0.8291 0.5131 0.3862 0.047 Uiso 1 1 calc R . .
C45 C 0.9053(2) 0.4996(2) 0.33512(15) 0.0443(10) Uani 1 1 d . . .
H45A H 0.9559 0.5177 0.3478 0.053 Uiso 1 1 calc R . .
H45B H 0.9106 0.4580 0.3387 0.053 Uiso 1 1 calc R . .
C46 C 0.3811(2) 0.38083(19) 0.41423(14) 0.0422(10) Uani 1 1 d . . .
C47 C 0.4679(2) 0.39949(19) 0.42588(14) 0.0421(10) Uani 1 1 d . . .
H47 H 0.5098 0.4053 0.4055 0.051 Uiso 1 1 calc R . .
C48 C 0.4891(2) 0.40842(18) 0.46411(15) 0.0410(10) Uani 1 1 d . . .
H48 H 0.4470 0.3995 0.4839 0.049 Uiso 1 1 calc R . .
C49 C 0.5711(2) 0.43075(18) 0.47869(14) 0.0396(9) Uani 1 1 d . . .
C50 C 0.6346(3) 0.44986(19) 0.45200(15) 0.0426(10) Uani 1 1 d . . .
H50 H 0.6246 0.4496 0.4238 0.051 Uiso 1 1 calc R . .
C51 C 0.7127(3) 0.4693(2) 0.46729(17) 0.0508(12) Uani 1 1 d . . .
H51 H 0.7561 0.4814 0.4491 0.061 Uiso 1 1 calc R . .
C52 C 0.7280(3) 0.4713(2) 0.50695(18) 0.0553(13) Uani 1 1 d . . .
H52 H 0.7822 0.4838 0.5166 0.066 Uiso 1 1 calc R . .
C53 C 0.6643(4) 0.4550(2) 0.53413(16) 0.0581(13) Uani 1 1 d . . .
H53 H 0.6741 0.4577 0.5623 0.070 Uiso 1 1 calc R . .
C54 C 0.5855(3) 0.4344(2) 0.51947(16) 0.0520(12) Uani 1 1 d . . .
H54 H 0.5420 0.4230 0.5378 0.062 Uiso 1 1 calc R . .
C55 C 0.2884(2) 0.36668(18) 0.35799(13) 0.0377(9) Uani 1 1 d . . .
H55 H 0.2589 0.3376 0.3751 0.045 Uiso 1 1 calc R . .
C56 C 0.2964(2) 0.34418(19) 0.31531(14) 0.0427(10) Uani 1 1 d . . .
H56 H 0.3293 0.3721 0.2986 0.051 Uiso 1 1 calc R . .
C57 C 0.2056(3) 0.3370(2) 0.29748(15) 0.0441(10) Uani 1 1 d . . .
H57 H 0.1751 0.3055 0.3118 0.053 Uiso 1 1 calc R . .
C58 C 0.1550(2) 0.39176(19) 0.30202(14) 0.0417(10) Uani 1 1 d . . .
H58 H 0.1824 0.4217 0.2850 0.050 Uiso 1 1 calc R . .
C59 C 0.0618(2) 0.3855(2) 0.28953(15) 0.0459(10) Uani 1 1 d . . .
H59A H 0.0332 0.4230 0.2907 0.055 Uiso 1 1 calc R . .
H59B H 0.0590 0.3717 0.2614 0.055 Uiso 1 1 calc R . .
C60 C 0.2368(2) 0.42179(18) 0.35893(15) 0.0408(10) Uani 1 1 d . . .
H60 H 0.2307 0.4352 0.3874 0.049 Uiso 1 1 calc R . .
C61 C 0.1787(3) 0.2713(2) 0.24302(18) 0.0639(15) Uani 1 1 d D . .
H61 H 0.1675 0.2451 0.2662 0.077 Uiso 0.669(5) 1 calc PR B 3
H610 H 0.1655 0.2466 0.2667 0.077 Uiso 0.331(5) 1 calc PR B 4
C62 C 0.2539(6) 0.2493(5) 0.2179(3) 0.088(4) Uiso 0.669(5) 1 d PD B 3
H62 H 0.2394 0.2090 0.2115 0.105 Uiso 0.669(5) 1 calc PR B 3
O39 O 0.3352(4) 0.2474(2) 0.2361(2) 0.0687(17) Uiso 0.669(5) 1 d PD B 3
C620 C 0.2317(9) 0.2368(5) 0.2125(3) 0.049(4) Uiso 0.331(5) 1 d PD B 4
H620 H 0.1905 0.2096 0.1997 0.058 Uiso 0.331(5) 1 calc PR B 4
O390 O 0.2930(7) 0.2026(4) 0.2332(3) 0.055(3) Uiso 0.331(5) 1 d PD B 4
C63 C 0.2603(4) 0.2787(3) 0.17817(19) 0.082(2) Uani 1 1 d D . .
H63 H 0.2927 0.3151 0.1814 0.098 Uiso 0.669(5) 1 calc PR B 3
H630 H 0.2764 0.3150 0.1919 0.098 Uiso 0.331(5) 1 calc PR B 4
O40 O 0.3048(4) 0.2423(2) 0.15001(18) 0.0597(14) Uiso 0.669(5) 1 d PD B 3
O400 O 0.3307(6) 0.2669(5) 0.1481(3) 0.050(2) Uiso 0.331(5) 1 d PD B 4
C64 C 0.1746(4) 0.2903(2) 0.15669(19) 0.0653(15) Uani 1 1 d . . .
H64 H 0.1508 0.2543 0.1452 0.078 Uiso 1 1 calc R . .
C65 C 0.1120(4) 0.3162(2) 0.18555(18) 0.0624(15) Uani 1 1 d . . .
H65 H 0.1314 0.3553 0.1932 0.075 Uiso 1 1 calc R . .
C66 C 0.0219(4) 0.3187(3) 0.1678(2) 0.0695(17) Uani 1 1 d . . .
H66A H 0.0245 0.3360 0.1406 0.083 Uiso 1 1 calc R . .
H66B H -0.0008 0.2796 0.1649 0.083 Uiso 1 1 calc R . .
C67 C 0.1729(4) 0.3177(2) 0.08450(19) 0.0675(16) Uani 1 1 d . . .
H67 H 0.1612 0.2760 0.0823 0.081 Uiso 1 1 calc R . .
C68 C 0.2511(4) 0.3324(3) 0.0586(2) 0.0737(17) Uani 1 1 d . . .
H68 H 0.2368 0.3252 0.0297 0.088 Uiso 1 1 calc R . .
C69 C 0.2686(3) 0.3953(3) 0.0642(2) 0.0677(16) Uani 1 1 d . . .
H69 H 0.2827 0.4023 0.0932 0.081 Uiso 1 1 calc R . .
C70 C 0.1888(3) 0.4300(2) 0.05315(18) 0.0527(12) Uani 1 1 d . . .
H70 H 0.1799 0.4304 0.0233 0.063 Uiso 1 1 calc R . .
C71 C 0.1093(3) 0.40938(19) 0.07442(17) 0.0482(11) Uani 1 1 d . . .
H71 H 0.1127 0.4202 0.1035 0.058 Uiso 1 1 calc R . .
C72 C 0.0266(3) 0.4350(2) 0.05580(19) 0.0590(14) Uani 1 1 d . . .
H72A H -0.0240 0.4209 0.0708 0.071 Uiso 1 1 calc R . .
H72B H 0.0282 0.4769 0.0585 0.071 Uiso 1 1 calc R . .
C73 C 0.1909(3) 0.5342(2) 0.04428(16) 0.0473(11) Uani 1 1 d . . .
H73 H 0.1697 0.5226 0.0170 0.057 Uiso 1 1 calc R . .
C74 C 0.2781(3) 0.5652(2) 0.04038(16) 0.0550(12) Uani 1 1 d . . .
H74 H 0.2701 0.6006 0.0241 0.066 Uiso 1 1 calc R . .
C75 C 0.3101(2) 0.5810(2) 0.08194(15) 0.0457(11) Uani 1 1 d . . .
H75 H 0.3238 0.5455 0.0972 0.055 Uiso 1 1 calc R . .
C76 C 0.2400(2) 0.61382(18) 0.10437(14) 0.0415(9) Uani 1 1 d . . .
H76 H 0.2335 0.6523 0.0920 0.050 Uiso 1 1 calc R . .
C77 C 0.1535(2) 0.58352(19) 0.10367(13) 0.0387(9) Uani 1 1 d . . .
H77 H 0.1588 0.5473 0.1192 0.046 Uiso 1 1 calc R . .
C78 C 0.0820(3) 0.61883(18) 0.12222(15) 0.0428(10) Uani 1 1 d . . .
H78A H 0.0258 0.6020 0.1150 0.051 Uiso 1 1 calc R . .
H78B H 0.0873 0.6178 0.1519 0.051 Uiso 1 1 calc R . .
C79 C 0.2791(3) 0.67570(17) 0.15961(14) 0.0404(9) Uani 1 1 d . . .
H79 H 0.2761 0.7027 0.1364 0.048 Uiso 1 1 calc R . .
C80 C 0.3691(2) 0.67974(18) 0.17913(14) 0.0392(9) Uani 1 1 d . . .
H80 H 0.3807 0.7199 0.1872 0.047 Uiso 1 1 calc R . .
C81 C 0.3719(2) 0.64167(18) 0.21623(13) 0.0384(9) Uani 1 1 d . . .
H81 H 0.3643 0.6014 0.2074 0.046 Uiso 1 1 calc R . .
C82 C 0.2994(2) 0.65662(18) 0.24500(13) 0.0375(9) Uani 1 1 d . . .
H82 H 0.3088 0.6953 0.2566 0.045 Uiso 1 1 calc R . .
C83 C 0.2129(2) 0.65418(18) 0.22320(13) 0.0378(9) Uani 1 1 d . . .
H83 H 0.2015 0.6141 0.2147 0.045 Uiso 1 1 calc R . .
C84 C 0.1399(2) 0.67441(19) 0.24935(14) 0.0417(10) Uani 1 1 d . . .
H84A H 0.1474 0.6590 0.2769 0.050 Uiso 1 1 calc R . .
H84B H 0.1417 0.7164 0.2511 0.050 Uiso 1 1 calc R . .
C85 C 0.2972(2) 0.63326(18) 0.31689(13) 0.0371(9) Uani 1 1 d . . .
H85 H 0.2995 0.6757 0.3178 0.045 Uiso 1 1 calc R . .
C86 C 0.3744(2) 0.60863(18) 0.33913(14) 0.0396(9) Uani 1 1 d . . .
H86 H 0.3735 0.6220 0.3677 0.048 Uiso 1 1 calc R . .
C87 C 0.3710(2) 0.54319(19) 0.33840(15) 0.0408(10) Uani 1 1 d . . .
H87 H 0.3823 0.5308 0.3101 0.049 Uiso 1 1 calc R . .
C88 C 0.2820(2) 0.52069(17) 0.35028(14) 0.0371(9) Uani 1 1 d . . .
H88 H 0.2760 0.5213 0.3803 0.045 Uiso 1 1 calc R . .
C89 C 0.2081(2) 0.55377(18) 0.33117(15) 0.0417(10) Uani 1 1 d . . .
H89 H 0.2055 0.5440 0.3019 0.050 Uiso 1 1 calc R . .
C90 C 0.1207(2) 0.54276(19) 0.34960(14) 0.0409(9) Uani 1 1 d . . .
H90A H 0.0764 0.5624 0.3333 0.049 Uiso 1 1 calc R . .
H90B H 0.1086 0.5015 0.3485 0.049 Uiso 1 1 calc R . .

loop_
_atom_site_aniso_label
_atom_site_aniso_U_11
_atom_site_aniso_U_22
_atom_site_aniso_U_33
_atom_site_aniso_U_23
_atom_site_aniso_U_13
_atom_site_aniso_U_12
O1 0.070(2) 0.083(2) 0.063(3) -0.013(2) -0.024(2) 0.017(2)
O2 0.0311(14) 0.0646(19) 0.055(2) 0.0044(15) -0.0131(14) -0.0059(13)
O3 0.0253(12) 0.0532(15) 0.046(2) 0.0005(13) -0.0002(12) 0.0010(11)
O4 0.0274(13) 0.0547(17) 0.061(2) -0.0006(14) -0.0066(13) -0.0111(12)
O5 0.0242(12) 0.0550(16) 0.0473(19) 0.0019(13) -0.0009(12) -0.0052(11)
O6 0.0293(13) 0.0450(14) 0.0441(19) 0.0004(12) -0.0020(12) 0.0018(11)
O7 0.0282(13) 0.0551(16) 0.0447(19) -0.0037(13) 0.0024(12) 0.0062(12)
O8 0.0365(16) 0.066(2) 0.064(2) -0.0069(16) -0.0009(15) -0.0152(14)
O9 0.0233(13) 0.0677(19) 0.059(2) -0.0021(15) 0.0089(13) -0.0090(13)
O10 0.0242(15) 0.159(4) 0.075(3) 0.043(3) -0.0022(16) -0.018(2)
O11 0.0228(12) 0.0471(15) 0.0481(19) -0.0041(12) 0.0009(12) 0.0030(11)
O12 0.0248(13) 0.0476(16) 0.066(2) -0.0066(14) -0.0079(13) 0.0037(11)
O13 0.0222(13) 0.0623(17) 0.054(2) -0.0031(14) 0.0019(13) -0.0043(12)
O14 0.0394(16) 0.072(2) 0.050(2) -0.0028(16) 0.0110(14) 0.0111(14)
O15 0.066(2) 0.065(2) 0.094(3) -0.020(2) -0.044(2) 0.0119(18)
O16 0.0327(14) 0.0493(16) 0.050(2) -0.0055(13) -0.0082(13) 0.0068(12)
O17 0.0271(13) 0.076(2) 0.0370(19) 0.0010(14) -0.0029(12) 0.0007(13)
O18 0.0367(15) 0.0567(17) 0.0398(19) 0.0007(13) -0.0001(13) 0.0000(12)
O19 0.0331(14) 0.0510(16) 0.050(2) -0.0019(13) -0.0005(13) 0.0070(12)
O21 0.0334(14) 0.0551(16) 0.0361(18) 0.0009(12) -0.0048(12) -0.0044(12)
O22 0.0289(13) 0.0570(16) 0.041(2) -0.0067(13) 0.0008(12) -0.0076(12)
O23 0.0279(13) 0.0599(17) 0.0411(19) -0.0007(13) 0.0064(12) 0.0007(12)
O24 0.0255(13) 0.079(2) 0.0382(19) -0.0002(15) -0.0049(12) 0.0071(13)
O25 0.0362(15) 0.0546(17) 0.058(2) 0.0026(15) 0.0080(14) -0.0072(13)
O26 0.0267(13) 0.0510(15) 0.0391(18) -0.0033(12) -0.0010(11) -0.0002(11)
O27 0.0297(13) 0.0505(16) 0.051(2) -0.0059(13) 0.0105(13) -0.0024(11)
O28 0.0361(15) 0.074(2) 0.047(2) -0.0128(15) -0.0090(14) 0.0184(14)
O29 0.0226(13) 0.072(2) 0.050(2) -0.0119(15) -0.0051(12) 0.0018(12)
O30 0.0315(14) 0.0661(19) 0.043(2) 0.0046(14) 0.0090(13) 0.0026(13)
O31 0.0267(13) 0.0463(15) 0.0458(19) 0.0016(12) 0.0044(12) -0.0002(11)
O32 0.0329(15) 0.082(2) 0.045(2) 0.0010(16) -0.0017(14) -0.0089(14)
O33 0.0233(12) 0.0565(16) 0.0428(19) -0.0024(13) -0.0066(12) -0.0006(11)
O34 0.0235(12) 0.0556(16) 0.047(2) 0.0050(13) -0.0055(12) -0.0007(11)
O35 0.0323(14) 0.0524(16) 0.063(2) -0.0097(14) -0.0023(14) 0.0033(12)
O36 0.0277(13) 0.0570(17) 0.048(2) 0.0038(14) -0.0009(12) -0.0068(12)
O37 0.0413(17) 0.088(2) 0.044(2) -0.0102(17) -0.0085(15) -0.0106(16)
O38 0.062(2) 0.0520(18) 0.063(2) -0.0045(15) -0.0331(18) 0.0009(15)
O41 0.068(2) 0.094(3) 0.057(3) -0.003(2) -0.019(2) 0.031(2)
O42 0.077(3) 0.060(2) 0.059(3) -0.0110(17) -0.027(2) 0.0121(18)
O43 0.060(2) 0.0580(19) 0.054(2) -0.0014(15) -0.0174(17) -0.0056(15)
O44 0.094(3) 0.100(3) 0.106(4) -0.043(3) -0.033(3) 0.053(3)
O45 0.0395(19) 0.116(4) 0.117(4) -0.036(3) 0.021(2) 0.001(2)
O46 0.0477(18) 0.081(2) 0.054(2) 0.0118(18) -0.0142(17) -0.0157(17)
O47 0.0293(14) 0.0623(18) 0.053(2) -0.0056(15) -0.0008(13) -0.0014(13)
O48 0.0311(14) 0.0567(16) 0.044(2) -0.0020(13) 0.0000(13) -0.0043(12)
O49 0.0419(19) 0.138(4) 0.067(3) -0.043(3) 0.0221(18) -0.021(2)
O50 0.0325(15) 0.094(3) 0.060(2) -0.0082(19) 0.0133(15) -0.0249(16)
O51 0.0358(14) 0.0536(16) 0.048(2) 0.0050(14) -0.0036(13) -0.0012(12)
O52 0.0314(13) 0.0477(15) 0.0346(17) 0.0002(11) -0.0012(11) -0.0026(11)
O53 0.0233(12) 0.0515(15) 0.0456(19) 0.0044(12) -0.0011(12) 0.0057(11)
O54 0.0279(13) 0.0537(16) 0.0448(19) 0.0020(13) 0.0005(12) 0.0002(11)
O55 0.0236(13) 0.076(2) 0.0423(19) 0.0018(15) -0.0031(12) 0.0023(13)
O56 0.0238(13) 0.0602(18) 0.056(2) 0.0063(15) -0.0029(12) 0.0030(12)
O57 0.0291(13) 0.0530(16) 0.0393(19) 0.0018(12) 0.0001(12) 0.0055(11)
O58 0.0187(11) 0.0532(15) 0.0493(19) -0.0012(13) 0.0007(11) 0.0028(11)
O59 0.0216(12) 0.0605(17) 0.0435(19) 0.0059(13) -0.0033(11) -0.0037(11)
O60 0.0215(12) 0.0540(16) 0.055(2) 0.0045(14) -0.0049(12) 0.0004(11)
O61 0.0340(14) 0.0589(18) 0.048(2) 0.0006(14) 0.0077(13) -0.0015(12)
O62 0.0271(12) 0.0474(15) 0.0423(19) 0.0010(12) 0.0012(12) -0.0017(11)
O63 0.0221(12) 0.0610(17) 0.051(2) -0.0010(14) 0.0053(12) 0.0027(12)
O64 0.0290(14) 0.0698(19) 0.050(2) -0.0088(15) -0.0002(13) -0.0060(13)
O65 0.0424(16) 0.068(2) 0.048(2) -0.0007(15) -0.0014(14) 0.0047(14)
O66 0.054(2) 0.117(3) 0.037(2) -0.0053(19) 0.0022(17) -0.012(2)
O67 0.0389(18) 0.135(4) 0.059(3) -0.005(2) 0.0018(17) -0.010(2)
O68 0.055(2) 0.075(2) 0.070(3) -0.0091(19) -0.0187(19) 0.0054(17)
O69 0.0260(14) 0.0519(17) 0.086(3) -0.0003(16) -0.0090(15) -0.0011(12)
O70 0.0410(17) 0.062(2) 0.097(3) 0.0061(19) 0.0177(19) 0.0005(15)
O71 0.083(4) 0.084(4) 0.115(6) -0.004(3) 0.017(4) 0.010(3)
O73 0.045(2) 0.123(4) 0.143(5) -0.023(3) 0.026(3) -0.005(2)
O74 0.059(2) 0.0563(19) 0.084(3) -0.0033(18) 0.039(2) -0.0002(16)
O75 0.145(4) 0.151(4) 0.101(3) 0.031(3) -0.025(3) -0.042(3)
O76 0.075(2) 0.0548(19) 0.076(3) 0.0026(17) 0.027(2) 0.0052(17)
O77 0.045(3) 0.070(3) 0.056(4) 0.000(2) -0.005(2) 0.002(2)
O79 0.079(6) 0.081(6) 0.072(7) 0.011(4) 0.020(5) 0.031(4)
O81 0.134(4) 0.067(2) 0.090(4) 0.003(2) 0.048(3) 0.004(3)
O83 0.074(3) 0.097(3) 0.097(4) 0.000(3) 0.010(2) -0.042(2)
O84 0.070(3) 0.135(4) 0.060(3) -0.002(3) -0.010(2) -0.010(3)
O86 0.0258(15) 0.139(4) 0.081(3) 0.044(3) -0.0036(17) 0.0001(19)
O87 0.145(4) 0.151(4) 0.101(3) 0.031(3) -0.025(3) -0.042(3)
C1 0.052(3) 0.065(3) 0.053(4) 0.005(2) -0.015(2) -0.011(2)
C2 0.044(2) 0.070(3) 0.057(4) 0.004(2) -0.016(2) -0.010(2)
C3 0.044(2) 0.060(3) 0.065(4) -0.001(2) -0.016(2) -0.008(2)
C4 0.036(2) 0.055(2) 0.050(3) 0.001(2) -0.0054(19) -0.0043(18)
C5 0.034(2) 0.065(3) 0.048(3) 0.003(2) -0.0032(19) -0.0023(19)
C6 0.041(2) 0.066(3) 0.046(3) 0.001(2) -0.009(2) -0.005(2)
C7 0.052(3) 0.063(3) 0.055(4) 0.012(2) -0.003(2) 0.000(2)
C8 0.055(3) 0.059(3) 0.069(4) -0.001(2) 0.013(3) 0.006(2)
C9 0.061(3) 0.055(3) 0.053(3) 0.001(2) -0.003(2) -0.005(2)
C10 0.0279(19) 0.052(2) 0.054(3) 0.000(2) -0.0112(18) -0.0043(17)
C11 0.0246(18) 0.046(2) 0.052(3) -0.0011(18) -0.0044(17) -0.0067(15)
C12 0.0261(19) 0.046(2) 0.049(3) -0.0031(17) -0.0037(17) -0.0021(15)
C13 0.0264(18) 0.051(2) 0.044(3) -0.0006(18) -0.0020(17) -0.0018(16)
C14 0.0213(18) 0.053(2) 0.058(3) 0.003(2) 0.0000(17) -0.0045(16)
C15 0.0253(17) 0.049(2) 0.040(3) 0.0004(17) -0.0021(16) -0.0018(15)
C16 0.0281(18) 0.049(2) 0.045(3) -0.0021(18) -0.0045(17) 0.0023(16)
C17 0.0304(19) 0.050(2) 0.051(3) -0.0009(19) 0.0020(18) -0.0047(16)
C18 0.0232(17) 0.050(2) 0.051(3) -0.0009(18) 0.0017(17) -0.0037(16)
C19 0.0236(17) 0.045(2) 0.044(3) -0.0074(17) 0.0029(16) 0.0004(15)
C20 0.0239(18) 0.057(2) 0.049(3) -0.0048(19) -0.0012(17) -0.0017(16)
C21 0.0157(17) 0.084(3) 0.055(3) 0.009(2) -0.0005(17) -0.0054(17)
C22 0.0219(17) 0.053(2) 0.040(3) -0.0037(17) -0.0014(16) -0.0040(15)
C23 0.0257(18) 0.062(3) 0.040(3) -0.0049(19) -0.0031(17) -0.0019(17)
C24 0.0224(17) 0.060(2) 0.038(3) 0.0003(18) 0.0000(16) 0.0077(16)
C25 0.032(2) 0.054(2) 0.048(3) -0.0102(19) -0.0096(19) 0.0093(17)
C26 0.0255(19) 0.047(2) 0.067(3) -0.006(2) 0.0024(19) 0.0051(16)
C27 0.028(2) 0.046(2) 0.116(5) -0.017(3) -0.024(3) 0.0051(18)
C28 0.039(2) 0.051(2) 0.041(3) -0.0048(18) -0.0056(19) 0.0019(18)
C29 0.0294(19) 0.060(2) 0.040(3) -0.0035(19) 0.0043(17) 0.0025(17)
C30 0.0300(18) 0.047(2) 0.041(3) 0.0012(17) 0.0000(17) 0.0036(16)
C31 0.0324(19) 0.061(2) 0.035(3) 0.0035(19) -0.0025(17) -0.0043(18)
C32 0.036(2) 0.089(3) 0.033(3) 0.001(2) -0.0053(19) 0.011(2)
C34 0.0330(19) 0.050(2) 0.040(3) -0.0027(18) 0.0030(18) -0.0046(17)
C35 0.0271(18) 0.055(2) 0.041(3) 0.0011(18) 0.0043(17) -0.0022(16)
C36 0.0246(17) 0.058(2) 0.035(3) -0.0008(18) -0.0025(16) -0.0007(16)
C37 0.0277(18) 0.051(2) 0.038(3) -0.0069(17) -0.0011(17) -0.0044(16)
C38 0.0290(19) 0.051(2) 0.043(3) -0.0039(18) -0.0004(17) -0.0063(16)
C39 0.0246(18) 0.056(2) 0.058(3) -0.005(2) 0.0026(19) -0.0060(17)
C40 0.035(2) 0.053(2) 0.035(3) 0.0029(18) 0.0041(17) 0.0023(17)
C41 0.037(2) 0.056(2) 0.041(3) -0.0010(19) -0.0030(19) 0.0114(18)
C42 0.0158(16) 0.060(2) 0.037(3) -0.0046(18) -0.0012(15) 0.0013(15)
C43 0.0245(17) 0.048(2) 0.032(2) -0.0003(16) -0.0001(15) 0.0027(15)
C44 0.0183(16) 0.057(2) 0.043(3) 0.0010(18) 0.0008(16) -0.0068(15)
C45 0.0163(16) 0.062(3) 0.054(3) -0.001(2) 0.0018(16) 0.0006(16)
C46 0.0271(19) 0.057(2) 0.043(3) -0.0006(19) -0.0037(18) 0.0038(17)
C47 0.0284(19) 0.057(2) 0.041(3) 0.0034(19) -0.0002(17) 0.0049(17)
C48 0.0261(18) 0.050(2) 0.047(3) 0.0021(18) -0.0003(17) 0.0003(16)
C49 0.0276(18) 0.054(2) 0.037(3) -0.0004(18) -0.0029(17) -0.0015(16)
C50 0.0291(19) 0.060(2) 0.039(3) -0.0035(19) -0.0010(17) -0.0035(17)
C51 0.033(2) 0.065(3) 0.055(3) -0.011(2) 0.003(2) -0.0084(19)
C52 0.042(2) 0.061(3) 0.063(4) 0.003(2) -0.016(2) -0.010(2)
C53 0.062(3) 0.077(3) 0.035(3) 0.006(2) -0.017(2) -0.025(3)
C54 0.046(2) 0.071(3) 0.039(3) 0.003(2) -0.004(2) -0.016(2)
C55 0.0200(16) 0.053(2) 0.040(3) -0.0021(17) -0.0084(16) -0.0014(15)
C56 0.0260(18) 0.059(2) 0.043(3) -0.0034(19) -0.0058(17) 0.0022(17)
C57 0.0281(19) 0.063(3) 0.042(3) 0.000(2) -0.0058(17) -0.0077(17)
C58 0.0258(18) 0.060(2) 0.040(3) 0.0089(19) -0.0042(16) -0.0042(16)
C59 0.0270(19) 0.059(3) 0.051(3) 0.006(2) -0.0055(18) -0.0012(17)
C60 0.0204(16) 0.052(2) 0.050(3) 0.0009(18) -0.0051(17) 0.0003(15)
C61 0.061(3) 0.069(3) 0.062(4) -0.009(3) -0.027(3) 0.021(3)
C63 0.073(4) 0.114(5) 0.058(4) -0.018(3) -0.014(3) 0.043(4)
C64 0.080(4) 0.056(3) 0.060(4) -0.001(2) -0.020(3) 0.010(3)
C65 0.073(3) 0.050(3) 0.064(4) -0.011(2) -0.034(3) 0.013(2)
C66 0.072(4) 0.071(3) 0.065(4) -0.021(3) -0.033(3) 0.023(3)
C67 0.081(4) 0.058(3) 0.064(4) -0.019(3) -0.025(3) 0.016(3)
C68 0.061(3) 0.078(4) 0.081(5) -0.024(3) -0.011(3) 0.022(3)
C69 0.038(2) 0.078(3) 0.086(5) -0.024(3) -0.006(3) 0.015(2)
C70 0.039(2) 0.062(3) 0.057(3) -0.012(2) 0.000(2) 0.005(2)
C71 0.040(2) 0.052(2) 0.052(3) 0.002(2) -0.007(2) -0.0006(18)
C72 0.031(2) 0.068(3) 0.079(4) 0.012(3) -0.011(2) -0.010(2)
C73 0.032(2) 0.062(3) 0.049(3) -0.004(2) 0.0050(19) -0.0059(18)
C74 0.031(2) 0.086(3) 0.048(3) -0.010(2) 0.010(2) -0.017(2)
C75 0.0246(18) 0.072(3) 0.040(3) -0.008(2) 0.0104(17) -0.0118(18)
C76 0.0310(19) 0.049(2) 0.044(3) 0.0031(18) 0.0018(18) -0.0035(16)
C77 0.0266(18) 0.058(2) 0.032(3) 0.0009(17) -0.0016(16) 0.0000(16)
C78 0.0282(18) 0.051(2) 0.049(3) 0.0017(18) -0.0017(17) -0.0032(16)
C79 0.0313(19) 0.042(2) 0.047(3) 0.0009(17) -0.0018(18) -0.0022(16)
C80 0.0225(17) 0.048(2) 0.047(3) 0.0011(18) -0.0003(17) 0.0013(15)
C81 0.0264(18) 0.050(2) 0.039(3) 0.0019(17) 0.0016(16) 0.0006(15)
C82 0.0260(18) 0.049(2) 0.037(3) 0.0049(17) -0.0041(16) 0.0037(15)
C83 0.0262(18) 0.052(2) 0.035(3) 0.0041(17) -0.0025(16) -0.0021(16)
C84 0.0263(18) 0.055(2) 0.043(3) -0.0021(19) -0.0038(17) 0.0068(16)
C85 0.0266(17) 0.054(2) 0.031(2) 0.0020(17) 0.0015(15) 0.0013(16)
C86 0.0140(15) 0.056(2) 0.049(3) 0.0032(19) 0.0016(16) -0.0017(15)
C87 0.0153(16) 0.061(2) 0.046(3) -0.0019(19) -0.0019(16) 0.0019(16)
C88 0.0238(17) 0.048(2) 0.040(3) -0.0020(17) 0.0024(16) 0.0007(15)
C89 0.0261(18) 0.053(2) 0.046(3) -0.0007(19) 0.0015(17) 0.0038(16)
C90 0.0210(17) 0.060(2) 0.042(3) 0.0038(19) 0.0000(16) 0.0008(16)

loop_
_atom_type_symbol
_atom_type_description
_atom_type_scat_dispersion_real
_atom_type_scat_dispersion_imag
_atom_type_scat_source
C C 0.018 0.009
;
International Tables for Crystallography
(1992, Vol. C, Tables 4.2.6.8 and 6.1.1.4)
;
H H 0.000 0.000
;
International Tables for Crystallography
(1992, Vol. C, Table 6.1.1.4)
;
O O 0.049 0.032
;
International Tables for Crystallography
(1992, Vol. C, Tables 4.2.6.8 and 6.1.1.4)
;

loop_
_geom_angle_atom_site_label_1
_geom_angle_atom_site_label_2
_geom_angle_atom_site_label_3
_geom_angle
_geom_angle_site_symmetry_1
_geom_angle_site_symmetry_3
_geom_angle_publ_flag
C1 O2 C10 115.4(4) . . ?
C15 O3 C13 114.0(3) . . ?
C12 O6 C16 117.5(3) . . ?
C16 O7 C20 113.8(3) . . ?
C22 O11 C19 118.6(3) . . ?
C22 O12 C26 115.3(3) . . ?
C28 O16 C25 118.1(3) . . ?
C28 O17 C32 115.2(3) . . ?
C34 O21 C31 117.2(3) . . ?
C34 O22 C38 112.4(3) . . ?
C40 O26 C37 119.0(3) . . ?
C40 O27 C44 113.6(3) . . ?
C15 O31 C43 118.5(3) . . ?
C46 O33 C55 116.7(3) . . ?
C58 O34 C60 114.6(3) . . ?
C57 O37 C61 118.1(4) . . ?
C61 O38 C65 115.6(4) . . ?
C67 O42 C64 120.5(4) . . ?
C67 O43 C71 113.3(4) . . ?
C73 O47 C70 121.4(4) . . ?
C73 O48 C77 112.3(3) . . ?
C79 O52 C76 117.1(3) . . ?
C79 O53 C83 114.1(3) . . ?
C85 O57 C82 118.1(3) . . ?
C85 O58 C89 113.2(3) . . ?
C60 O62 C88 118.3(3) . . ?
O1 C1 O2 123.5(5) . . ?
O1 C1 C2 125.4(5) . . ?
O2 C1 C2 110.9(5) . . ?
C3 C2 C1 118.3(5) . . ?
C2 C3 C4 127.7(5) . . ?
C9 C4 C5 118.1(5) . . ?
C9 C4 C3 122.5(5) . . ?
C5 C4 C3 119.4(5) . . ?
C6 C5 C4 121.5(5) . . ?
C7 C6 C5 119.5(5) . . ?
C8 C7 C6 120.1(5) . . ?
C7 C8 C9 120.8(5) . . ?
C4 C9 C8 119.9(5) . . ?
O2 C10 C11 108.5(4) . . ?
O2 C10 C15 109.4(3) . . ?
C11 C10 C15 110.7(4) . . ?
O4 C11 C10 108.9(3) . . ?
O4 C11 C12 110.5(3) . . ?
C10 C11 C12 108.8(3) . . ?
O6 C12 C11 106.2(3) . . ?
O6 C12 C13 110.6(3) . . ?
C11 C12 C13 111.6(3) . . ?
O3 C13 C14 106.8(3) . . ?
O3 C13 C12 109.9(3) . . ?
C14 C13 C12 111.2(3) . . ?
O5 C14 C13 109.0(3) . . ?
O31 C15 O3 112.5(3) . . ?
O31 C15 C10 107.6(3) . . ?
O3 C15 C10 107.7(3) . . ?
O7 C16 O6 111.5(3) . . ?
O7 C16 C17 110.5(4) . . ?
O6 C16 C17 107.9(3) . . ?
O8 C17 C16 108.6(4) . . ?
O8 C17 C18 111.2(3) . . ?
C16 C17 C18 110.5(3) . . ?
O9 C18 C19 109.5(4) . . ?
O9 C18 C17 109.8(3) . . ?
C19 C18 C17 110.6(3) . . ?
O11 C19 C20 109.8(3) . . ?
O11 C19 C18 107.3(3) . . ?
C20 C19 C18 109.6(4) . . ?
O7 C20 C21 104.0(4) . . ?
O7 C20 C19 108.6(3) . . ?
C21 C20 C19 113.8(4) . . ?
O10 C21 C20 110.1(4) . . ?
O12 C22 O11 111.6(3) . . ?
O12 C22 C23 109.5(3) . . ?
O11 C22 C23 107.4(3) . . ?
O13 C23 C24 111.7(3) . . ?
O13 C23 C22 108.9(3) . . ?
C24 C23 C22 109.8(4) . . ?
O14 C24 C23 107.6(4) . . ?
O14 C24 C25 110.9(4) . . ?
C23 C24 C25 111.6(3) . . ?
O16 C25 C26 109.8(4) . . ?
O16 C25 C24 105.6(3) . . ?
C26 C25 C24 114.4(3) . . ?
O12 C26 C27 103.9(3) . . ?
O12 C26 C25 111.8(4) . . ?
C27 C26 C25 113.5(4) . . ?
O15 C27 C26 111.2(5) . . ?
O16 C28 O17 112.6(4) . . ?
O16 C28 C29 108.4(3) . . ?
O17 C28 C29 107.9(4) . . ?
O18 C29 C30 111.8(3) . . ?
O18 C29 C28 109.0(4) . . ?
C30 C29 C28 110.3(4) . . ?
O19 C30 C29 109.1(3) . . ?
O19 C30 C31 110.4(3) . . ?
C29 C30 C31 111.3(3) . . ?
O21 C31 C30 107.5(3) . . ?
O21 C31 C32 108.3(4) . . ?
C30 C31 C32 110.5(4) . . ?
O17 C32 C330 107.8(5) . . ?
O17 C32 C31 109.6(4) . . ?
C330 C32 C31 124.9(6) . . ?
O17 C32 C33 107.3(5) . . ?
C330 C32 C33 23.1(4) . . ?
C31 C32 C33 105.8(5) . . ?
O20 C33 C32 111.8(6) . . ?
O200 C330 C32 101.0(7) . . ?
O21 C34 O22 110.4(3) . . ?
O21 C34 C35 107.6(3) . . ?
O22 C34 C35 111.1(3) . . ?
O23 C35 C36 110.8(3) . . ?
O23 C35 C34 109.3(3) . . ?
C36 C35 C34 110.4(3) . . ?
O24 C36 C35 108.5(3) . . ?
O24 C36 C37 111.5(3) . . ?
C35 C36 C37 110.2(3) . . ?
O26 C37 C38 109.3(3) . . ?
O26 C37 C36 107.1(3) . . ?
C38 C37 C36 109.4(3) . . ?
O22 C38 C39 107.5(3) . . ?
O22 C38 C37 108.8(3) . . ?
C39 C38 C37 115.0(4) . . ?
O25 C39 C38 109.4(3) . . ?
O26 C40 O27 110.9(3) . . ?
O26 C40 C41 108.2(3) . . ?
O27 C40 C41 108.7(3) . . ?
O28 C41 C42 110.6(4) . . ?
O28 C41 C40 107.3(4) . . ?
C42 C41 C40 109.5(4) . . ?
O29 C42 C41 111.8(4) . . ?
O29 C42 C43 107.4(3) . . ?
C41 C42 C43 112.2(3) . . ?
O31 C43 C42 106.5(3) . . ?
O31 C43 C44 109.4(3) . . ?
C42 C43 C44 112.9(3) . . ?
O27 C44 C43 113.4(3) . . ?
O27 C44 C45 104.6(3) . . ?
C43 C44 C45 113.1(4) . . ?
O30 C45 C44 112.6(3) . . ?
O32 C46 O33 122.6(4) . . ?
O32 C46 C47 126.2(4) . . ?
O33 C46 C47 111.2(4) . . ?
C48 C47 C46 121.7(4) . . ?
C47 C48 C49 126.1(4) . . ?
C54 C49 C50 119.2(4) . . ?
C54 C49 C48 119.4(4) . . ?
C50 C49 C48 121.5(4) . . ?
C51 C50 C49 119.4(5) . . ?
C52 C51 C50 121.6(5) . . ?
C51 C52 C53 120.0(4) . . ?
C52 C53 C54 119.4(5) . . ?
C49 C54 C53 120.3(5) . . ?
O33 C55 C56 108.6(3) . . ?
O33 C55 C60 109.6(3) . . ?
C56 C55 C60 111.0(4) . . ?
O35 C56 C55 108.9(4) . . ?
O35 C56 C57 111.5(4) . . ?
C55 C56 C57 108.8(3) . . ?
O37 C57 C58 110.9(4) . . ?
O37 C57 C56 106.9(3) . . ?
C58 C57 C56 110.1(3) . . ?
O34 C58 C59 106.3(4) . . ?
O34 C58 C57 111.3(3) . . ?
C59 C58 C57 112.7(4) . . ?
O36 C59 C58 111.3(4) . . ?
O62 C60 O34 111.8(3) . . ?
O62 C60 C55 107.9(3) . . ?
O34 C60 C55 107.9(3) . . ?
O38 C61 O37 111.5(4) . . ?
O38 C61 C62 115.2(6) . . ?
O37 C61 C62 98.9(7) . . ?
O38 C61 C620 101.8(7) . . ?
O37 C61 C620 116.6(7) . . ?
C62 C61 C620 18.4(6) . . ?
O39 C62 C63 109.6(7) . . ?
O39 C62 C61 118.0(8) . . ?
C63 C62 C61 112.1(6) . . ?
O390 C620 C61 109.8(9) . . ?
O390 C620 C63 121.0(10) . . ?
C61 C620 C63 107.3(7) . . ?
O40 C63 C62 109.1(6) . . ?
O40 C63 O400 27.7(4) . . ?
C62 C63 O400 123.2(6) . . ?
O40 C63 C64 102.8(5) . . ?
C62 C63 C64 115.7(6) . . ?
O400 C63 C64 110.9(6) . . ?
O40 C63 C620 103.3(6) . . ?
C62 C63 C620 18.2(6) . . ?
O400 C63 C620 124.7(7) . . ?
C64 C63 C620 101.6(7) . . ?
O42 C64 C65 108.7(4) . . ?
O42 C64 C63 106.9(5) . . ?
C65 C64 C63 109.9(5) . . ?
O38 C65 C64 110.9(4) . . ?
O38 C65 C66 104.6(5) . . ?
C64 C65 C66 111.5(5) . . ?
O41 C66 C65 111.4(4) . . ?
O42 C67 O43 110.8(4) . . ?
O42 C67 C68 108.3(5) . . ?
O43 C67 C68 110.6(5) . . ?
O44 C68 C69 112.9(5) . . ?
O44 C68 C67 110.1(6) . . ?
C69 C68 C67 107.2(5) . . ?
O45 C69 C68 111.5(5) . . ?
O45 C69 C70 109.3(5) . . ?
C68 C69 C70 110.2(4) . . ?
O47 C70 C71 107.7(4) . . ?
O47 C70 C69 104.2(4) . . ?
C71 C70 C69 112.5(5) . . ?
O43 C71 C70 111.7(4) . . ?
O43 C71 C72 105.8(4) . . ?
C70 C71 C72 111.7(4) . . ?
O46 C72 C71 111.8(5) . . ?
O47 C73 O48 111.4(4) . . ?
O47 C73 C74 105.5(4) . . ?
O48 C73 C74 110.0(4) . . ?
O49 C74 C75 111.4(4) . . ?
O49 C74 C73 108.6(4) . . ?
C75 C74 C73 109.2(4) . . ?
O50 C75 C74 109.0(4) . . ?
O50 C75 C76 111.2(4) . . ?
C74 C75 C76 109.4(4) . . ?
O52 C76 C77 109.5(3) . . ?
O52 C76 C75 107.1(3) . . ?
C77 C76 C75 112.7(3) . . ?
O48 C77 C78 108.5(3) . . ?
O48 C77 C76 110.0(3) . . ?
C78 C77 C76 112.6(4) . . ?
O51 C78 C77 112.1(4) . . ?
O52 C79 O53 111.3(3) . . ?
O52 C79 C80 108.1(3) . . ?
O53 C79 C80 110.4(3) . . ?
O54 C80 C81 109.9(3) . . ?
O54 C80 C79 109.2(3) . . ?
C81 C80 C79 109.2(3) . . ?
O55 C81 C82 110.5(3) . . ?
O55 C81 C80 110.4(3) . . ?
C82 C81 C80 110.5(3) . . ?
O57 C82 C81 105.6(3) . . ?
O57 C82 C83 110.4(3) . . ?
C81 C82 C83 110.3(3) . . ?
O53 C83 C84 107.0(3) . . ?
O53 C83 C82 110.3(3) . . ?
C84 C83 C82 112.3(4) . . ?
O56 C84 C83 112.5(4) . . ?
O58 C85 O57 110.9(3) . . ?
O58 C85 C86 109.8(3) . . ?
O57 C85 C86 107.1(3) . . ?
O59 C86 C85 107.9(3) . . ?
O59 C86 C87 111.0(3) . . ?
C85 C86 C87 110.2(3) . . ?
O60 C87 C88 111.5(4) . . ?
O60 C87 C86 110.9(3) . . ?
C88 C87 C86 111.8(3) . . ?
O62 C88 C89 110.2(3) . . ?
O62 C88 C87 104.3(3) . . ?
C89 C88 C87 113.4(3) . . ?
O58 C89 C90 104.8(3) . . ?
O58 C89 C88 111.4(3) . . ?
C90 C89 C88 115.0(4) . . ?
O61 C90 C89 113.3(4) . . ?

loop_
_geom_bond_atom_site_label_1
_geom_bond_atom_site_label_2
_geom_bond_distance
_geom_bond_site_symmetry_2
_geom_bond_publ_flag
O1 C1 1.235(7) . ?
O2 C1 1.331(7) . ?
O2 C10 1.460(5) . ?
O3 C15 1.414(5) . ?
O3 C13 1.442(6) . ?
O4 C11 1.418(5) . ?
O5 C14 1.424(5) . ?
O6 C12 1.407(6) . ?
O6 C16 1.420(5) . ?
O7 C16 1.405(5) . ?
O7 C20 1.472(5) . ?
O8 C17 1.420(5) . ?
O9 C18 1.433(5) . ?
O10 C21 1.420(6) . ?
O11 C22 1.413(5) . ?
O11 C19 1.428(5) . ?
O12 C22 1.394(5) . ?
O12 C26 1.446(5) . ?
O13 C23 1.431(5) . ?
O14 C24 1.440(5) . ?
O15 C27 1.444(8) . ?
O16 C28 1.408(5) . ?
O16 C25 1.451(5) . ?
O17 C28 1.421(5) . ?
O17 C32 1.440(6) . ?
O18 C29 1.431(5) . ?
O19 C30 1.442(5) . ?
O21 C34 1.407(5) . ?
O21 C31 1.435(5) . ?
O22 C34 1.412(5) . ?
O22 C38 1.450(5) . ?
O23 C35 1.437(5) . ?
O24 C36 1.447(5) . ?
O25 C39 1.431(6) . ?
O26 C40 1.398(5) . ?
O26 C37 1.428(5) . ?
O27 C40 1.417(5) . ?
O27 C44 1.423(5) . ?
O28 C41 1.429(5) . ?
O29 C42 1.435(5) . ?
O30 C45 1.415(6) . ?
O31 C15 1.411(5) . ?
O31 C43 1.437(5) . ?
O32 C46 1.208(5) . ?
O33 C46 1.354(5) . ?
O33 C55 1.444(4) . ?
O34 C58 1.412(6) . ?
O34 C60 1.422(4) . ?
O35 C56 1.421(5) . ?
O36 C59 1.450(5) . ?
O37 C57 1.394(6) . ?
O37 C61 1.423(7) . ?
O38 C61 1.393(6) . ?
O38 C65 1.462(7) . ?
O41 C66 1.424(7) . ?
O42 C67 1.406(7) . ?
O42 C64 1.451(7) . ?
O43 C67 1.416(6) . ?
O43 C71 1.454(6) . ?
O44 C68 1.409(7) . ?
O45 C69 1.446(7) . ?
O46 C72 1.433(7) . ?
O47 C73 1.403(6) . ?
O47 C70 1.430(6) . ?
O48 C73 1.410(5) . ?
O48 C77 1.433(5) . ?
O49 C74 1.439(6) . ?
O50 C75 1.420(5) . ?
O51 C78 1.437(5) . ?
O52 C79 1.405(5) . ?
O52 C76 1.432(6) . ?
O53 C79 1.422(5) . ?
O53 C83 1.442(5) . ?
O54 C80 1.415(5) . ?
O55 C81 1.421(5) . ?
O56 C84 1.446(5) . ?
O57 C85 1.421(5) . ?
O57 C82 1.434(5) . ?
O58 C85 1.408(5) . ?
O58 C89 1.440(5) . ?
O59 C86 1.434(4) . ?
O60 C87 1.423(5) . ?
O61 C90 1.422(6) . ?
O62 C60 1.408(5) . ?
O62 C88 1.445(5) . ?
C1 C2 1.487(7) . ?
C2 C3 1.330(8) . ?
C3 C4 1.475(6) . ?
C4 C9 1.376(7) . ?
C4 C5 1.387(7) . ?
C5 C6 1.383(7) . ?
C6 C7 1.370(7) . ?
C7 C8 1.354(8) . ?
C8 C9 1.402(8) . ?
C10 C11 1.509(7) . ?
C10 C15 1.523(6) . ?
C11 C12 1.529(5) . ?
C12 C13 1.531(6) . ?
C13 C14 1.526(5) . ?
C16 C17 1.515(6) . ?
C17 C18 1.528(6) . ?
C18 C19 1.526(5) . ?
C19 C20 1.517(6) . ?
C20 C21 1.505(5) . ?
C22 C23 1.524(6) . ?
C23 C24 1.515(6) . ?
C24 C25 1.538(6) . ?
C25 C26 1.530(6) . ?
C26 C27 1.515(6) . ?
C28 C29 1.526(6) . ?
C29 C30 1.497(6) . ?
C30 C31 1.514(6) . ?
C31 C32 1.523(6) . ?
C32 C330 1.491(9) . ?
C32 C33 1.536(8) . ?
C33 O20 1.453(8) . ?
C330 O200 1.460(9) . ?
C34 C35 1.534(6) . ?
C35 C36 1.514(6) . ?
C36 C37 1.524(6) . ?
C37 C38 1.523(6) . ?
C38 C39 1.512(6) . ?
C40 C41 1.523(6) . ?
C41 C42 1.499(6) . ?
C42 C43 1.530(5) . ?
C43 C44 1.534(5) . ?
C44 C45 1.547(5) . ?
C46 C47 1.472(6) . ?
C47 C48 1.328(7) . ?
C48 C49 1.463(5) . ?
C49 C54 1.375(7) . ?
C49 C50 1.402(6) . ?
C50 C51 1.394(6) . ?
C51 C52 1.339(8) . ?
C52 C53 1.394(8) . ?
C53 C54 1.406(7) . ?
C55 C56 1.518(6) . ?
C55 C60 1.526(6) . ?
C56 C57 1.541(5) . ?
C57 C58 1.519(6) . ?
C58 C59 1.517(5) . ?
C61 C62 1.526(8) . ?
C61 C620 1.538(9) . ?
C62 O39 1.401(11) . ?
C62 C63 1.494(8) . ?
C620 O390 1.425(12) . ?
C620 C63 1.572(9) . ?
C63 O40 1.446(8) . ?
C63 O400 1.508(9) . ?
C63 C64 1.537(8) . ?
C64 C65 1.496(9) . ?
C65 C66 1.522(7) . ?
C67 C68 1.530(9) . ?
C68 C69 1.516(8) . ?
C69 C70 1.532(7) . ?
C70 C71 1.504(7) . ?
C71 C72 1.551(6) . ?
C73 C74 1.547(6) . ?
C74 C75 1.513(7) . ?
C75 C76 1.530(6) . ?
C76 C77 1.524(5) . ?
C77 C78 1.520(6) . ?
C79 C80 1.546(5) . ?
C80 C81 1.524(6) . ?
C81 C82 1.520(6) . ?
C82 C83 1.530(5) . ?
C83 C84 1.508(6) . ?
C85 C86 1.525(5) . ?
C86 C87 1.541(6) . ?
C87 C88 1.534(5) . ?
C88 C89 1.528(6) . ?
C89 C90 1.514(5) . ?
